data_1563244
loop_
_publ_author_name
'Reynolds, Patricia C.'
'Stojanovic, Milorad'
'Latturner, Susan E.'

_publ_section_title
;
 Flux growth of a new cobalt--zinc--tin ternary phase Co7+xZn3&#x2212;xSn8
 and its relationship to CoSn
;
_journal_issue 7
_journal_name_full 'Journal of Solid State Chemistry'
_journal_page_first 1875
_journal_page_last 1881
_journal_paper_doi 10.1016/j.jssc.2011.05.019
_journal_volume 184
_journal_year 2011
_chemical_formula_moiety 'Co7 Sn8 Zn3'
_chemical_formula_sum 'Co7 Sn8 Zn3'
_chemical_formula_weight 1558.04
_chemical_name_common 'cobalt-zinc stannide'
_space_group_IT_number 62
_space_group_name_Hall '-P 2ac 2n'
_space_group_name_H-M_alt 'P n m a'
_symmetry_cell_setting orthorhombic
_symmetry_space_group_name_H-M 'P n m a'
_atom_sites_solution_hydrogens none
_atom_sites_solution_primary direct
_atom_sites_solution_secondary difmap
_cell_angle_alpha 90.00
_cell_angle_beta 90.00
_cell_angle_gamma 90.00
_cell_formula_units_Z 4
_cell_length_a 12.5908(2)
_cell_length_b 11.6298(3)
_cell_length_c 8.2704(2)
_cell_measurement_temperature 296(2)
_cell_volume 1211.02(5)
_computing_cell_refinement 'Saint (Bruker, 2008)'
_computing_data_collection 'APEX2 (Bruker, 2008)'
_computing_data_reduction 'Saint (Bruker, 2008)'
_computing_publication_material 'SHELXL-97 (Sheldrick, 1997)'
_computing_structure_refinement 'SHELXL-97 (Sheldrick, 2008)'
_computing_structure_solution 'SHELXS-97 (Sheldrick, 2008)'
_diffrn_ambient_temperature 296(2)
_diffrn_measured_fraction_theta_full 0.942
_diffrn_measured_fraction_theta_max 0.942
_diffrn_measurement_device_type 'Bruker APEX-II CCD area-detector'
_diffrn_measurement_method '\f and  \w scans'
_diffrn_radiation_monochromator graphite
_diffrn_radiation_source 'fine-focus sealed tube'
_diffrn_radiation_type MoK\a
_diffrn_radiation_wavelength 0.71073
_diffrn_reflns_av_R_equivalents 0.0438
_diffrn_reflns_av_sigmaI/netI 0.0412
_diffrn_reflns_limit_h_max 20
_diffrn_reflns_limit_h_min -20
_diffrn_reflns_limit_k_max 15
_diffrn_reflns_limit_k_min -18
_diffrn_reflns_limit_l_max 13
_diffrn_reflns_limit_l_min -11
_diffrn_reflns_number 12538
_diffrn_reflns_theta_full 35.00
_diffrn_reflns_theta_max 35.00
_diffrn_reflns_theta_min 2.95
_exptl_absorpt_coefficient_mu 30.972
_exptl_absorpt_correction_T_max 0.7470
_exptl_absorpt_correction_T_min 0.1477
_exptl_absorpt_correction_type multi-scan
_exptl_absorpt_process_details 'SADABS (Bruker, 2008)'
_exptl_crystal_colour 'metallic light grey'
_exptl_crystal_density_diffrn 8.485
_exptl_crystal_density_method 'not measured'
_exptl_crystal_description plate-like
_exptl_crystal_F_000 2695
_exptl_crystal_size_max 0.10
_exptl_crystal_size_mid 0.06
_exptl_crystal_size_min 0.01
_refine_diff_density_max 2.695
_refine_diff_density_min -2.750
_refine_diff_density_rms 0.480
_refine_ls_extinction_coef 0.00037(3)
_refine_ls_extinction_expression Fc^*^=kFc[1+0.001xFc^2^\l^3^/sin(2\q)]^-1/4^
_refine_ls_extinction_method SHELXL
_refine_ls_goodness_of_fit_ref 1.056
_refine_ls_hydrogen_treatment none
_refine_ls_matrix_type full
_refine_ls_number_parameters 99
_refine_ls_number_reflns 2618
_refine_ls_number_restraints 0
_refine_ls_restrained_S_all 1.056
_refine_ls_R_factor_all 0.0580
_refine_ls_R_factor_gt 0.0347
_refine_ls_shift/su_max 0.002
_refine_ls_shift/su_mean 0.000
_refine_ls_structure_factor_coef Fsqd
_refine_ls_weighting_details 'calc w=1/[\s^2^(Fo^2^)+(0.0397P)^2^+2.3941P] where P=(Fo^2^+2Fc^2^)/3'
_refine_ls_weighting_scheme calc
_refine_ls_wR_factor_gt 0.0869
_refine_ls_wR_factor_ref 0.0968
_reflns_number_gt 1699
_reflns_number_total 2618
_reflns_threshold_expression >2sigma(I)
_cod_data_source_file JSSC-2011-184-1875.cif
_cod_data_source_block CoSnZn2
_cod_depositor_comments
;
The following automatic conversions were performed:

data item '_exptl_absorpt_correction_type' value 'Multi-scan' was
changed to 'multi-scan' in accordance with the built-in table derived
from the CIF Core dictionary named 'cif_core.dic' version 2.4.5 last
updated on 2014-11-21.

Automatic conversion script
Id: cif_fix_values 8369 2020-08-20 11:38:08Z andrius 
;
_cod_database_code 1563244

loop_
_symmetry_equiv_pos_as_xyz
'x, y, z'
'-x+1/2, -y, z+1/2'
'-x, y+1/2, -z'
'x+1/2, -y+1/2, -z+1/2'
'-x, -y, -z'
'x-1/2, y, -z-1/2'
'x, -y-1/2, z'
'-x-1/2, y-1/2, z-1/2'

loop_
_atom_site_label
_atom_site_type_symbol
_atom_site_fract_x
_atom_site_fract_y
_atom_site_fract_z
_atom_site_U_iso_or_equiv
_atom_site_adp_type
_atom_site_occupancy
_atom_site_symmetry_multiplicity
_atom_site_calc_flag
_atom_site_refinement_flags
_atom_site_disorder_assembly
_atom_site_disorder_group
Co1 Co 0.08433(6) 0.13056(8) 0.37261(13) 0.00783(17) Uani 1 1 d . . .
Sn1 Sn 0.08981(3) 0.52845(4) 0.12653(7) 0.00880(10) Uani 1 1 d . . .
Co2 Co 0.22929(6) 0.13573(8) 0.12610(11) 0.00817(17) Uani 1 1 d . . .
Zn1 Zn 0.24824(5) 0.00154(7) 0.37581(17) 0.00985(16) Uani 1 1 d . . .
Sn2 Sn 0.40468(3) 0.01162(4) 0.12422(7) 0.00862(10) Uani 1 1 d . . .
Co3 Co 0.40499(7) 0.62746(9) 0.37897(15) 0.0078(2) Uani 0.904(4) 1 d P . .
Sn3 Sn 0.0377(3) 0.2500 0.1207(12) 0.0089(5) Uani 0.88(5) 2 d SP . .
Sn3A Sn 0.0446(17) 0.2500 0.093(4) 0.0089(5) Uani 0.12(5) 2 d SP . .
Sn4 Sn 0.04324(5) 0.2500 0.63317(10) 0.01027(13) Uani 1 2 d S . .
Sn5 Sn 0.26484(5) 0.2500 0.40680(13) 0.00849(17) Uani 0.968(3) 2 d SP . .
Sn5A Sn 0.2605(17) 0.2500 0.341(4) 0.00849(17) Uani 0.032(3) 2 d SP . .
Sn6 Sn 0.26867(5) 0.2500 0.84411(7) 0.00976(15) Uani 1 2 d S . .
Zn2 Zn 0.40301(8) 0.2500 0.12512(19) 0.0115(2) Uani 1 2 d S . .
Co4 Co 0.41104(8) 0.2500 0.62537(19) 0.0066(2) Uani 1 2 d S . .

loop_
_atom_site_aniso_label
_atom_site_aniso_U_11
_atom_site_aniso_U_22
_atom_site_aniso_U_33
_atom_site_aniso_U_23
_atom_site_aniso_U_13
_atom_site_aniso_U_12
Co1 0.0069(3) 0.0088(5) 0.0077(3) 0.0003(4) 0.0001(3) -0.0002(3)
Sn1 0.00794(16) 0.0084(2) 0.01006(17) 0.00001(19) 0.00017(16) 0.00107(14)
Co2 0.0076(3) 0.0085(5) 0.0084(3) 0.0001(3) 0.0000(3) -0.0003(3)
Zn1 0.0090(3) 0.0112(4) 0.0094(3) 0.0025(2) 0.00109(19) 0.0018(3)
Sn2 0.00693(16) 0.0103(2) 0.00866(17) -0.00015(19) -0.00026(14) 0.00086(13)
Co3 0.0068(4) 0.0093(6) 0.0073(4) 0.0008(5) 0.0005(3) 0.0000(3)
Sn3 0.0108(4) 0.0104(3) 0.0055(14) 0.000 -0.0020(6) 0.000
Sn3A 0.0108(4) 0.0104(3) 0.0055(14) 0.000 -0.0020(6) 0.000
Sn4 0.0128(2) 0.0089(3) 0.0091(2) 0.000 0.0026(2) 0.000
Sn5 0.0072(2) 0.0096(4) 0.0087(4) 0.000 -0.00204(19) 0.000
Sn5A 0.0072(2) 0.0096(4) 0.0087(4) 0.000 -0.00204(19) 0.000
Sn6 0.0084(2) 0.0107(4) 0.0102(3) 0.000 0.00202(17) 0.000
Zn2 0.0084(4) 0.0108(6) 0.0152(5) 0.000 -0.0005(4) 0.000
Co4 0.0062(4) 0.0074(6) 0.0063(4) 0.000 0.0006(5) 0.000

loop_
_atom_type_symbol
_atom_type_description
_atom_type_scat_dispersion_real
_atom_type_scat_dispersion_imag
_atom_type_scat_source
Co Co 0.3494 0.9721 'International Tables Vol C Tables 4.2.6.8 and 6.1.1.4'
Zn Zn 0.2839 1.4301 'International Tables Vol C Tables 4.2.6.8 and 6.1.1.4'
Sn Sn -0.6537 1.4246 'International Tables Vol C Tables 4.2.6.8 and 6.1.1.4'

loop_
_geom_angle_atom_site_label_1
_geom_angle_atom_site_label_2
_geom_angle_atom_site_label_3
_geom_angle
_geom_angle_site_symmetry_1
_geom_angle_site_symmetry_3
Zn1 Co1 Sn3 120.71(17) . .
Zn1 Co1 Sn4 117.63(5) . .
Sn3 Co1 Sn4 109.60(15) . .
Zn1 Co1 Sn5A 68.3(3) . .
Sn3 Co1 Sn5A 80.0(7) . .
Sn4 Co1 Sn5A 88.3(7) . .
Zn1 Co1 Sn2 112.53(4) . 6_556
Sn3 Co1 Sn2 95.45(7) . 6_556
Sn4 Co1 Sn2 95.75(3) . 6_556
Sn5A Co1 Sn2 174.7(8) . 6_556
Zn1 Co1 Sn2 65.45(4) . 2
Sn3 Co1 Sn2 168.74(7) . 2
Sn4 Co1 Sn2 72.31(3) . 2
Sn5A Co1 Sn2 111.3(7) . 2
Sn2 Co1 Sn2 73.29(3) 6_556 2
Zn1 Co1 Zn2 175.19(5) . 6_556
Sn3 Co1 Zn2 61.96(17) . 6_556
Sn4 Co1 Zn2 63.20(4) . 6_556
Sn5A Co1 Zn2 116.5(3) . 6_556
Sn2 Co1 Zn2 62.76(2) 6_556 6_556
Sn2 Co1 Zn2 111.21(5) 2 6_556
Zn1 Co1 Sn5 67.52(3) . .
Sn3 Co1 Sn5 89.96(6) . .
Sn4 Co1 Sn5 78.78(4) . .
Sn5A Co1 Sn5 11.9(8) . .
Sn2 Co1 Sn5 173.37(5) 6_556 .
Sn2 Co1 Sn5 101.28(4) 2 .
Zn2 Co1 Sn5 117.04(4) 6_556 .
Zn1 Co1 Co2 58.76(4) . .
Sn3 Co1 Co2 62.42(16) . .
Sn4 Co1 Co2 137.22(4) . .
Sn5A Co1 Co2 49.5(7) . .
Sn2 Co1 Co2 125.99(4) 6_556 .
Sn2 Co1 Co2 124.15(4) 2 .
Zn2 Co1 Co2 124.30(5) 6_556 .
Sn5 Co1 Co2 60.10(3) . .
Zn1 Co1 Sn3A 117.0(6) . .
Sn3 Co1 Sn3A 3.8(5) . .
Sn4 Co1 Sn3A 112.9(5) . .
Sn5A Co1 Sn3A 78.5(8) . .
Sn2 Co1 Sn3A 96.7(4) 6_556 .
Sn2 Co1 Sn3A 169.4(3) 2 .
Zn2 Co1 Sn3A 65.6(6) 6_556 .
Sn5 Co1 Sn3A 88.9(3) . .
Co2 Co1 Sn3A 58.8(6) . .
Zn1 Co1 Sn1 65.93(4) . 7_565
Sn3 Co1 Sn1 76.68(13) . 7_565
Sn4 Co1 Sn1 166.31(4) . 7_565
Sn5A Co1 Sn1 105.0(6) . 7_565
Sn2 Co1 Sn1 71.22(3) 6_556 7_565
Sn2 Co1 Sn1 99.18(3) 2 7_565
Zn2 Co1 Sn1 112.09(4) 6_556 7_565
Sn5 Co1 Sn1 113.92(4) . 7_565
Co2 Co1 Sn1 56.42(3) . 7_565
Sn3A Co1 Sn1 73.8(4) . 7_565
Zn1 Co1 Co1 126.02(3) . 7_565
Sn3 Co1 Co1 57.31(10) . 7_565
Sn4 Co1 Co1 57.92(2) . 7_565
Sn5A Co1 Co1 58.1(3) . 7_565
Sn2 Co1 Co1 121.45(2) 6_556 7_565
Sn2 Co1 Co1 128.41(3) 2 7_565
Zn2 Co1 Co1 58.68(2) 6_556 7_565
Sn5 Co1 Co1 58.76(2) . 7_565
Co2 Co1 Co1 88.74(3) . 7_565
Sn3A Co1 Co1 59.6(3) . 7_565
Sn1 Co1 Co1 132.24(2) 7_565 7_565
Co4 Sn1 Co2 137.63(3) 2_564 7_565
Co4 Sn1 Co3 63.43(3) 2_564 6_556
Co2 Sn1 Co3 158.91(4) 7_565 6_556
Co4 Sn1 Co3 131.31(5) 2_564 2_564
Co2 Sn1 Co3 59.66(3) 7_565 2_564
Co3 Sn1 Co3 107.59(3) 6_556 2_564
Co4 Sn1 Co1 132.45(5) 2_564 7_565
Co2 Sn1 Co1 61.52(3) 7_565 7_565
Co3 Sn1 Co1 106.77(3) 6_556 7_565
Co3 Sn1 Co1 96.24(3) 2_564 7_565
Co4 Sn1 Zn1 97.25(4) 2_564 7_565
Co2 Sn1 Zn1 56.28(3) 7_565 7_565
Co3 Sn1 Zn1 133.20(4) 6_556 7_565
Co3 Sn1 Zn1 115.94(3) 2_564 7_565
Co1 Sn1 Zn1 53.72(3) 7_565 7_565
Co4 Sn1 Zn1 96.16(4) 2_564 8_665
Co2 Sn1 Zn1 56.52(3) 7_565 8_665
Co3 Sn1 Zn1 131.28(4) 6_556 8_665
Co3 Sn1 Zn1 51.82(3) 2_564 8_665
Co1 Sn1 Zn1 118.04(3) 7_565 8_665
Zn1 Sn1 Zn1 90.667(11) 7_565 8_665
Co4 Sn1 Sn2 98.48(4) 2_564 4_455
Co2 Sn1 Sn2 113.17(3) 7_565 4_455
Co3 Sn1 Sn2 54.07(3) 6_556 4_455
Co3 Sn1 Sn2 114.20(3) 2_564 4_455
Co1 Sn1 Sn2 52.92(2) 7_565 4_455
Zn1 Sn1 Sn2 91.49(3) 7_565 4_455
Zn1 Sn1 Sn2 164.81(3) 8_665 4_455
Co4 Sn1 Sn1 101.80(4) 2_564 5_565
Co2 Sn1 Sn1 109.29(3) 7_565 5_565
Co3 Sn1 Sn1 55.83(3) 6_556 5_565
Co3 Sn1 Sn1 51.76(2) 2_564 5_565
Co1 Sn1 Sn1 109.40(3) 7_565 5_565
Zn1 Sn1 Sn1 160.69(3) 7_565 5_565
Zn1 Sn1 Sn1 90.40(3) 8_665 5_565
Sn2 Sn1 Sn1 82.665(17) 4_455 5_565
Co4 Sn1 Sn3A 168.6(3) 2_564 .
Co2 Sn1 Sn3A 52.7(4) 7_565 .
Co3 Sn1 Sn3A 106.2(4) 6_556 .
Co3 Sn1 Sn3A 44.8(7) 2_564 .
Co1 Sn1 Sn3A 53.0(6) 7_565 .
Zn1 Sn1 Sn3A 93.5(4) 7_565 .
Zn1 Sn1 Sn3A 87.4(6) 8_665 .
Sn2 Sn1 Sn3A 77.4(6) 4_455 .
Sn1 Sn1 Sn3A 67.3(4) 5_565 .
Sn5A Co2 Zn2 63.0(6) . .
Sn5A Co2 Sn1 123.5(6) . 7_565
Zn2 Co2 Sn1 163.89(4) . 7_565
Sn5A Co2 Zn1 73.3(6) . .
Zn2 Co2 Zn1 103.64(5) . .
Sn1 Co2 Zn1 67.62(3) 7_565 .
Sn5A Co2 Zn1 163.7(5) . 2_554
Zn2 Co2 Zn1 102.76(5) . 2_554
Sn1 Co2 Zn1 68.10(3) 7_565 2_554
Zn1 Co2 Zn1 104.54(3) . 2_554
Sn5A Co2 Sn2 100.4(5) . .
Zn2 Co2 Sn2 64.45(2) . .
Sn1 Co2 Sn2 99.44(3) 7_565 .
Zn1 Co2 Sn2 66.39(3) . .
Zn1 Co2 Sn2 64.73(3) 2_554 .
Sn5A Co2 Co3 137.7(5) . 8_655
Zn2 Co2 Co3 124.11(5) . 8_655
Sn1 Co2 Co3 62.82(3) 7_565 8_655
Zn1 Co2 Co3 130.43(5) . 8_655
Zn1 Co2 Co3 55.97(3) 2_554 8_655
Sn2 Co2 Co3 120.59(4) . 8_655
Sn5A Co2 Co2 53.8(5) . 7_565
Zn2 Co2 Co2 58.72(2) . 7_565
Sn1 Co2 Co2 137.39(2) 7_565 7_565
Zn1 Co2 Co2 126.89(3) . 7_565
Zn1 Co2 Co2 127.38(3) 2_554 7_565
Sn2 Co2 Co2 123.17(2) . 7_565
Co3 Co2 Co2 92.08(3) 8_655 7_565
Sn5A Co2 Sn3A 86.5(8) . .
Zn2 Co2 Sn3A 118.8(3) . .
Sn1 Co2 Sn3A 77.2(2) 7_565 .
Zn1 Co2 Sn3A 117.2(7) . .
Zn1 Co2 Sn3A 108.2(6) 2_554 .
Sn2 Co2 Sn3A 172.9(6) . .
Co3 Co2 Sn3A 52.4(7) 8_655 .
Co2 Co2 Sn3A 60.4(2) 7_565 .
Sn5A Co2 Sn5 7.0(6) . .
Zn2 Co2 Sn5 66.88(4) . .
Sn1 Co2 Sn5 118.11(4) 7_565 .
Zn1 Co2 Sn5 66.36(4) . .
Zn1 Co2 Sn5 162.48(4) 2_554 .
Sn2 Co2 Sn5 97.76(3) . .
Co3 Co2 Sn5 141.44(4) 8_655 .
Co2 Co2 Sn5 60.66(2) 7_565 .
Sn3A Co2 Sn5 89.3(6) . .
Sn5A Co2 Sn6 110.7(6) . 1_554
Zn2 Co2 Sn6 65.75(4) . 1_554
Sn1 Co2 Sn6 118.85(4) 7_565 1_554
Zn1 Co2 Sn6 162.63(4) . 1_554
Zn1 Co2 Sn6 66.64(3) 2_554 1_554
Sn2 Co2 Sn6 96.27(3) . 1_554
Co3 Co2 Sn6 58.36(3) 8_655 1_554
Co2 Co2 Sn6 60.87(2) 7_565 1_554
Sn3A Co2 Sn6 80.2(8) . 1_554
Sn5 Co2 Sn6 117.57(4) . 1_554
Sn5A Co2 Co1 62.8(6) . .
Zn2 Co2 Co1 125.71(5) . .
Sn1 Co2 Co1 62.06(3) 7_565 .
Zn1 Co2 Co1 57.06(3) . .
Zn1 Co2 Co1 130.15(4) 2_554 .
Sn2 Co2 Co1 123.41(4) . .
Co3 Co2 Co1 98.51(4) 8_655 .
Co2 Co2 Co1 91.26(3) 7_565 .
Sn3A Co2 Co1 60.7(8) . .
Sn5 Co2 Co1 58.88(3) . .
Sn6 Co2 Co1 140.19(4) 1_554 .
Co3 Zn1 Co1 178.78(4) 7_565 .
Co3 Zn1 Co2 116.41(6) 7_565 .
Co1 Zn1 Co2 64.18(4) . .
Co3 Zn1 Co2 62.52(4) 7_565 2
Co1 Zn1 Co2 116.89(5) . 2
Co2 Zn1 Co2 178.93(4) . 2
Co3 Zn1 Sn2 120.20(5) 7_565 2
Co1 Zn1 Sn2 59.15(3) . 2
Co2 Zn1 Sn2 123.28(3) . 2
Co2 Zn1 Sn2 57.79(3) 2 2
Co3 Zn1 Sn2 59.04(4) 7_565 .
Co1 Zn1 Sn2 121.60(5) . .
Co2 Zn1 Sn2 57.45(3) . .
Co2 Zn1 Sn2 121.48(3) 2 .
Sn2 Zn1 Sn2 179.18(3) 2 .
Co3 Zn1 Sn1 118.94(5) 7_565 7_565
Co1 Zn1 Sn1 60.35(3) . 7_565
Co2 Zn1 Sn1 56.10(3) . 7_565
Co2 Zn1 Sn1 124.24(3) 2 7_565
Sn2 Zn1 Sn1 92.40(2) 2 7_565
Sn2 Zn1 Sn1 87.79(4) . 7_565
Co3 Zn1 Sn5A 124.0(4) 7_565 .
Co1 Zn1 Sn5A 57.2(4) . .
Co2 Zn1 Sn5A 47.8(7) . .
Co2 Zn1 Sn5A 132.6(7) 2 .
Sn2 Zn1 Sn5A 99.4(6) 2 .
Sn2 Zn1 Sn5A 81.4(6) . .
Sn1 Zn1 Sn5A 94.9(6) 7_565 .
Co3 Zn1 Sn5 122.90(4) 7_565 .
Co1 Zn1 Sn5 58.32(3) . .
Co2 Zn1 Sn5 58.68(3) . .
Co2 Zn1 Sn5 121.74(5) 2 .
Sn2 Zn1 Sn5 92.22(3) 2 .
Sn2 Zn1 Sn5 88.51(3) . .
Sn1 Zn1 Sn5 103.44(3) 7_565 .
Sn5A Zn1 Sn5 10.9(7) . .
Co3 Zn1 Sn1 60.15(4) 7_565 8_656
Co1 Zn1 Sn1 120.55(5) . 8_656
Co2 Zn1 Sn1 124.26(3) . 8_656
Co2 Zn1 Sn1 55.38(3) 2 8_656
Sn2 Zn1 Sn1 88.01(4) 2 8_656
Sn2 Zn1 Sn1 91.79(2) . 8_656
Sn1 Zn1 Sn1 179.08(3) 7_565 8_656
Sn5A Zn1 Sn1 85.9(6) . 8_656
Sn5 Zn1 Sn1 77.36(3) . 8_656
Co3 Zn1 Sn6 57.14(3) 7_565 2_554
Co1 Zn1 Sn6 121.65(3) . 2_554
Co2 Zn1 Sn6 121.26(5) . 2_554
Co2 Zn1 Sn6 58.31(3) 2 2_554
Sn2 Zn1 Sn6 87.80(3) 2 2_554
Sn2 Zn1 Sn6 91.47(3) . 2_554
Sn1 Zn1 Sn6 76.51(3) 7_565 2_554
Sn5A Zn1 Sn6 169.1(7) . 2_554
Sn5 Zn1 Sn6 179.94(6) . 2_554
Sn1 Zn1 Sn6 102.70(3) 8_656 2_554
Co2 Sn2 Co1 115.38(3) . 6_656
Co2 Sn2 Co3 109.25(3) . 7_565
Co1 Sn2 Co3 107.97(3) 6_656 7_565
Co2 Sn2 Co1 112.83(3) . 2_554
Co1 Sn2 Co1 106.71(3) 6_656 2_554
Co3 Sn2 Co1 103.99(3) 7_565 2_554
Co2 Sn2 Zn2 56.40(3) . .
Co1 Sn2 Zn2 58.99(3) 6_656 .
Co3 Sn2 Zn2 127.36(5) 7_565 .
Co1 Sn2 Zn2 128.59(5) 2_554 .
Co2 Sn2 Zn1 57.48(3) . 2_554
Co1 Sn2 Zn1 128.17(4) 6_656 2_554
Co3 Sn2 Zn1 123.08(3) 7_565 2_554
Co1 Sn2 Zn1 55.40(3) 2_554 2_554
Zn2 Sn2 Zn1 92.93(4) . 2_554
Co2 Sn2 Zn1 56.16(3) . .
Co1 Sn2 Zn1 126.88(4) 6_656 .
Co3 Sn2 Zn1 53.17(3) 7_565 .
Co1 Sn2 Zn1 125.29(3) 2_554 .
Zn2 Sn2 Zn1 91.93(4) . .
Zn1 Sn2 Zn1 93.293(11) 2_554 .
Co2 Sn2 Sn4 135.30(3) . 2_554
Co1 Sn2 Sn4 109.26(3) 6_656 2_554
Co3 Sn2 Sn4 52.10(3) 7_565 2_554
Co1 Sn2 Sn4 53.16(3) 2_554 2_554
Zn2 Sn2 Sn4 168.18(3) . 2_554
Zn1 Sn2 Sn4 96.20(3) 2_554 2_554
Zn1 Sn2 Sn4 95.02(3) . 2_554
Co2 Sn2 Sn1 134.21(3) . 4
Co1 Sn2 Sn1 55.86(2) 6_656 4
Co3 Sn2 Sn1 52.34(2) 7_565 4
Co1 Sn2 Sn1 112.44(3) 2_554 4
Zn2 Sn2 Sn1 98.74(3) . 4
Zn1 Sn2 Sn1 167.20(3) 2_554 4
Zn1 Sn2 Sn1 91.57(3) . 4
Sn4 Sn2 Sn1 71.557(19) 2_554 4
Co2 Sn2 Sn2 133.16(4) . 5_655
Co1 Sn2 Sn2 53.50(3) 6_656 5_655
Co3 Sn2 Sn2 117.45(3) 7_565 5_655
Co1 Sn2 Sn2 53.21(2) 2_554 5_655
Zn2 Sn2 Sn2 95.32(4) . 5_655
Zn1 Sn2 Sn2 92.30(3) 2_554 5_655
Zn1 Sn2 Sn2 170.60(3) . 5_655
Sn4 Sn2 Sn2 76.86(2) 2_554 5_655
Sn1 Sn2 Sn2 81.437(16) 4 5_655
Sn3A Co3 Zn1 126.0(4) 2_565 7_565
Sn3A Co3 Sn3 3.3(5) 2_565 2_565
Zn1 Co3 Sn3 124.73(9) 7_565 2_565
Sn3A Co3 Sn4 101.0(5) 2_565 2_564
Zn1 Co3 Sn4 121.99(6) 7_565 2_564
Sn3 Co3 Sn4 103.77(12) 2_565 2_564
Sn3A Co3 Sn1 92.3(5) 2_565 6_656
Zn1 Co3 Sn1 116.41(5) 7_565 6_656
Sn3 Co3 Sn1 90.45(8) 2_565 6_656
Sn4 Co3 Sn1 90.27(3) 2_564 6_656
Sn3A Co3 Sn6 88.8(5) 2_565 2_564
Zn1 Co3 Sn6 70.39(3) 7_565 2_564
Sn3 Co3 Sn6 91.06(10) 2_565 2_564
Sn4 Co3 Sn6 79.81(4) 2_564 2_564
Sn1 Co3 Sn6 170.05(5) 6_656 2_564
Sn3A Co3 Co2 64.6(4) 2_565 8_666
Zn1 Co3 Co2 61.51(4) 7_565 8_666
Sn3 Co3 Co2 63.76(6) 2_565 8_666
Sn4 Co3 Co2 138.72(5) 2_564 8_666
Sn1 Co3 Co2 126.90(5) 6_656 8_666
Sn6 Co3 Co2 62.26(3) 2_564 8_666
Sn3A Co3 Sn2 164.4(4) 2_565 7_565
Zn1 Co3 Sn2 67.79(4) 7_565 7_565
Sn3 Co3 Sn2 163.58(7) 2_565 7_565
Sn4 Co3 Sn2 73.16(4) 2_564 7_565
Sn1 Co3 Sn2 73.59(3) 6_656 7_565
Sn6 Co3 Sn2 104.01(4) 2_564 7_565
Co2 Co3 Sn2 129.19(4) 8_666 7_565
Sn3A Co3 Co4 57.6(4) 2_565 5_666
Zn1 Co3 Co4 174.20(5) 7_565 5_666
Sn3 Co3 Co4 58.56(7) 2_565 5_666
Sn4 Co3 Co4 58.83(4) 2_564 5_666
Sn1 Co3 Co4 57.92(2) 6_656 5_666
Sn6 Co3 Co4 115.05(4) 2_564 5_666
Co2 Co3 Co4 122.25(5) 8_666 5_666
Sn2 Co3 Co4 108.05(5) 7_565 5_666
Sn3A Co3 Sn1 80.4(5) 2_565 2_565
Zn1 Co3 Sn1 68.03(4) 7_565 2_565
Sn3 Co3 Sn1 77.15(13) 2_565 2_565
Sn4 Co3 Sn1 162.68(4) 2_564 2_565
Sn1 Co3 Sn1 72.41(3) 6_656 2_565
Sn6 Co3 Sn1 117.50(4) 2_564 2_565
Co2 Co3 Sn1 57.52(3) 8_666 2_565
Sn2 Co3 Sn1 100.96(4) 7_565 2_565
Co4 Co3 Sn1 109.68(5) 5_666 2_565
Sn3A Co3 Co3 52.8(6) 2_565 7_575
Zn1 Co3 Co3 127.24(3) 7_565 7_575
Sn3 Co3 Co3 56.16(13) 2_565 7_575
Sn4 Co3 Co3 56.28(3) 2_564 7_575
Sn1 Co3 Co3 116.32(3) 6_656 7_575
Sn6 Co3 Co3 57.13(2) 2_564 7_575
Co2 Co3 Co3 87.92(3) 8_666 7_575
Sn2 Co3 Co3 127.51(3) 7_565 7_575
Co4 Co3 Co3 58.40(2) 5_666 7_575
Sn1 Co3 Co3 131.52(3) 2_565 7_575
Co3 Sn3 Co3 67.7(3) 8_655 2_564
Co3 Sn3 Co1 150.36(15) 8_655 7_565
Co3 Sn3 Co1 105.52(6) 2_564 7_565
Co3 Sn3 Co1 105.52(6) 8_655 .
Co3 Sn3 Co1 150.36(15) 2_564 .
Co1 Sn3 Co1 65.4(2) 7_565 .
Co3 Sn3 Co4 63.8(2) 8_655 6_556
Co3 Sn3 Co4 63.8(2) 2_564 6_556
Co1 Sn3 Co4 141.12(11) 7_565 6_556
Co1 Sn3 Co4 141.12(11) . 6_556
Co3 Sn3 Zn2 141.74(9) 8_655 6_556
Co3 Sn3 Zn2 141.74(9) 2_564 6_556
Co1 Sn3 Zn2 60.9(2) 7_565 6_556
Co1 Sn3 Zn2 60.9(2) . 6_556
Co4 Sn3 Zn2 103.03(14) 6_556 6_556
Co3 Sn3 Co2 92.0(3) 8_655 7_565
Co3 Sn3 Co2 59.80(14) 2_564 7_565
Co1 Sn3 Co2 61.73(6) 7_565 7_565
Co1 Sn3 Co2 92.72(11) . 7_565
Co4 Sn3 Co2 123.6(3) 6_556 7_565
Zn2 Sn3 Co2 122.5(3) 6_556 7_565
Co3 Sn3 Co2 59.80(14) 8_655 .
Co3 Sn3 Co2 92.0(3) 2_564 .
Co1 Sn3 Co2 92.72(11) 7_565 .
Co1 Sn3 Co2 61.73(6) . .
Co4 Sn3 Co2 123.6(3) 6_556 .
Zn2 Sn3 Co2 122.5(3) 6_556 .
Co2 Sn3 Co2 57.69(8) 7_565 .
Co3 Sn3A Co3 74.3(11) 8_655 2_564
Co3 Sn3A Co4 68.6(8) 8_655 6_556
Co3 Sn3A Co4 68.6(8) 2_564 6_556
Co3 Sn3A Co2 98.2(11) 8_655 7_565
Co3 Sn3A Co2 63.0(6) 2_564 7_565
Co4 Sn3A Co2 131.5(12) 6_556 7_565
Co3 Sn3A Co2 63.0(6) 8_655 .
Co3 Sn3A Co2 98.2(11) 2_564 .
Co4 Sn3A Co2 131.5(12) 6_556 .
Co2 Sn3A Co2 59.2(4) 7_565 .
Co3 Sn3A Co1 152.8(8) 8_655 7_565
Co3 Sn3A Co1 106.1(2) 2_564 7_565
Co4 Sn3A Co1 137.8(8) 6_556 7_565
Co2 Sn3A Co1 60.5(4) 7_565 7_565
Co2 Sn3A Co1 90.4(6) . 7_565
Co3 Sn3A Co1 106.1(2) 8_655 .
Co3 Sn3A Co1 152.8(8) 2_564 .
Co4 Sn3A Co1 137.8(8) 6_556 .
Co2 Sn3A Co1 90.4(6) 7_565 .
Co2 Sn3A Co1 60.5(4) . .
Co1 Sn3A Co1 60.8(7) 7_565 .
Co3 Sn3A Zn2 139.4(6) 8_655 6_556
Co3 Sn3A Zn2 139.4(6) 2_564 6_556
Co4 Sn3A Zn2 99.6(8) 6_556 6_556
Co2 Sn3A Zn2 116.3(10) 7_565 6_556
Co2 Sn3A Zn2 116.3(10) . 6_556
Co1 Sn3A Zn2 56.0(7) 7_565 6_556
Co1 Sn3A Zn2 56.0(7) . 6_556
Co3 Sn3A Sn1 127.6(12) 8_655 .
Co3 Sn3A Sn1 54.82(14) 2_564 .
Co4 Sn3A Sn1 100.3(4) 6_556 .
Co2 Sn3A Sn1 50.06(12) 7_565 .
Co2 Sn3A Sn1 109.1(5) . .
Co1 Sn3A Sn1 53.19(19) 7_565 .
Co1 Sn3A Sn1 113.2(8) . .
Zn2 Sn3A Sn1 92.2(7) 6_556 .
Co3 Sn3A Sn1 54.82(14) 8_655 7_565
Co3 Sn3A Sn1 127.6(12) 2_564 7_565
Co4 Sn3A Sn1 100.3(4) 6_556 7_565
Co2 Sn3A Sn1 109.1(5) 7_565 7_565
Co2 Sn3A Sn1 50.06(12) . 7_565
Co1 Sn3A Sn1 113.2(8) 7_565 7_565
Co1 Sn3A Sn1 53.19(19) . 7_565
Zn2 Sn3A Sn1 92.2(7) 6_556 7_565
Sn1 Sn3A Sn1 157.9(6) . 7_565
Co3 Sn4 Co3 67.45(5) 2_565 8_656
Co3 Sn4 Co4 63.53(4) 2_565 6_557
Co3 Sn4 Co4 63.53(4) 8_656 6_557
Co3 Sn4 Co1 153.79(4) 2_565 .
Co3 Sn4 Co1 107.91(3) 8_656 .
Co4 Sn4 Co1 139.42(3) 6_557 .
Co3 Sn4 Co1 107.91(3) 2_565 7_565
Co3 Sn4 Co1 153.79(4) 8_656 7_565
Co4 Sn4 Co1 139.42(3) 6_557 7_565
Co1 Sn4 Co1 64.16(5) . 7_565
Co3 Sn4 Zn2 140.55(3) 2_565 6_556
Co3 Sn4 Zn2 140.55(3) 8_656 6_556
Co4 Sn4 Zn2 100.61(4) 6_557 6_556
Co1 Sn4 Zn2 59.40(3) . 6_556
Co1 Sn4 Zn2 59.40(3) 7_565 6_556
Co3 Sn4 Sn2 54.74(3) 2_565 8_666
Co3 Sn4 Sn2 120.53(3) 8_656 8_666
Co4 Sn4 Sn2 98.807(18) 6_557 8_666
Co1 Sn4 Sn2 117.24(3) . 8_666
Co1 Sn4 Sn2 54.53(3) 7_565 8_666
Zn2 Sn4 Sn2 96.653(19) 6_556 8_666
Co3 Sn4 Sn2 120.53(3) 2_565 2
Co3 Sn4 Sn2 54.74(3) 8_656 2
Co4 Sn4 Sn2 98.807(18) 6_557 2
Co1 Sn4 Sn2 54.53(3) . 2
Co1 Sn4 Sn2 117.24(3) 7_565 2
Zn2 Sn4 Sn2 96.653(19) 6_556 2
Sn2 Sn4 Sn2 155.53(3) 8_666 2
Sn5A Sn5 Co4 140(2) . .
Sn5A Sn5 Co1 79.1(19) . .
Co4 Sn5 Co1 132.80(4) . .
Sn5A Sn5 Co1 79.1(19) . 7_565
Co4 Sn5 Co1 132.80(4) . 7_565
Co1 Sn5 Co1 62.47(4) . 7_565
Sn5A Sn5 Co2 29.8(4) . .
Co4 Sn5 Co2 135.85(3) . .
Co1 Sn5 Co2 61.02(3) . .
Co1 Sn5 Co2 91.36(4) 7_565 .
Sn5A Sn5 Co2 29.8(4) . 7_565
Co4 Sn5 Co2 135.85(3) . 7_565
Co1 Sn5 Co2 91.36(4) . 7_565
Co1 Sn5 Co2 61.02(3) 7_565 7_565
Co2 Sn5 Co2 58.68(4) . 7_565
Sn5A Sn5 Zn2 42(2) . .
Co4 Sn5 Zn2 97.73(4) . .
Co1 Sn5 Zn2 115.03(4) . .
Co1 Sn5 Zn2 115.03(4) 7_565 .
Co2 Sn5 Zn2 54.05(3) . .
Co2 Sn5 Zn2 54.05(3) 7_565 .
Sn5A Sn5 Zn1 84.56(15) . .
Co4 Sn5 Zn1 96.49(3) . .
Co1 Sn5 Zn1 54.16(2) . .
Co1 Sn5 Zn1 116.42(3) 7_565 .
Co2 Sn5 Zn1 54.96(3) . .
Co2 Sn5 Zn1 113.55(4) 7_565 .
Zn2 Sn5 Zn1 88.42(3) . .
Sn5A Sn5 Zn1 84.56(15) . 7_565
Co4 Sn5 Zn1 96.49(3) . 7_565
Co1 Sn5 Zn1 116.42(3) . 7_565
Co1 Sn5 Zn1 54.16(2) 7_565 7_565
Co2 Sn5 Zn1 113.55(4) . 7_565
Co2 Sn5 Zn1 54.96(3) 7_565 7_565
Zn2 Sn5 Zn1 88.42(3) . 7_565
Zn1 Sn5 Zn1 166.94(6) . 7_565
Sn5 Sn5A Co2 143.2(7) . .
Sn5 Sn5A Co2 143.2(7) . 7_565
Co2 Sn5A Co2 72.4(11) . 7_565
Sn5 Sn5A Zn2 129(3) . .
Co2 Sn5A Zn2 64.5(8) . .
Co2 Sn5A Zn2 64.5(8) 7_565 .
Sn5 Sn5A Co1 89(2) . .
Co2 Sn5A Co1 67.7(5) . .
Co2 Sn5A Co1 104.1(10) 7_565 .
Zn2 Sn5A Co1 132.0(11) . .
Sn5 Sn5A Co1 89(2) . 7_565
Co2 Sn5A Co1 104.1(10) . 7_565
Co2 Sn5A Co1 67.7(5) 7_565 7_565
Zn2 Sn5A Co1 132.0(11) . 7_565
Co1 Sn5A Co1 63.7(5) . 7_565
Sn5 Sn5A Zn1 84.6(7) . 7_565
Co2 Sn5A Zn1 131.0(12) . 7_565
Co2 Sn5A Zn1 58.88(17) 7_565 7_565
Zn2 Sn5A Zn1 96.2(6) . 7_565
Co1 Sn5A Zn1 118.0(7) . 7_565
Co1 Sn5A Zn1 54.58(19) 7_565 7_565
Sn5 Sn5A Zn1 84.6(7) . .
Co2 Sn5A Zn1 58.88(17) . .
Co2 Sn5A Zn1 131.0(12) 7_565 .
Zn2 Sn5A Zn1 96.2(6) . .
Co1 Sn5A Zn1 54.58(19) . .
Co1 Sn5A Zn1 118.0(7) 7_565 .
Zn1 Sn5A Zn1 167.0(13) 7_565 .
Sn5 Sn5A Co4 33.2(19) . .
Co2 Sn5A Co4 136.3(6) . .
Co2 Sn5A Co4 136.3(6) 7_565 .
Zn2 Sn5A Co4 96.0(7) . .
Co1 Sn5A Co4 116.7(11) . .
Co1 Sn5A Co4 116.7(11) 7_565 .
Zn1 Sn5A Co4 87.4(7) 7_565 .
Zn1 Sn5A Co4 87.4(7) . .
Co4 Sn6 Co3 131.61(4) . 8_656
Co4 Sn6 Co3 131.61(4) . 2_565
Co3 Sn6 Co3 65.74(5) 8_656 2_565
Co4 Sn6 Co2 137.28(3) . 7_566
Co3 Sn6 Co2 91.10(4) 8_656 7_566
Co3 Sn6 Co2 59.38(3) 2_565 7_566
Co4 Sn6 Co2 137.28(3) . 1_556
Co3 Sn6 Co2 59.38(3) 8_656 1_556
Co3 Sn6 Co2 91.10(4) 2_565 1_556
Co2 Sn6 Co2 58.27(4) 7_566 1_556
Co4 Sn6 Zn2 99.21(4) . 1_556
Co3 Sn6 Zn2 113.66(4) 8_656 1_556
Co3 Sn6 Zn2 113.66(4) 2_565 1_556
Co2 Sn6 Zn2 54.27(3) 7_566 1_556
Co2 Sn6 Zn2 54.27(3) 1_556 1_556
Co4 Sn6 Zn1 96.55(2) . 2
Co3 Sn6 Zn1 52.47(3) 8_656 2
Co3 Sn6 Zn1 117.98(3) 2_565 2
Co2 Sn6 Zn1 113.23(4) 7_566 2
Co2 Sn6 Zn1 55.05(3) 1_556 2
Zn2 Sn6 Zn1 88.31(3) 1_556 2
Co4 Sn6 Zn1 96.55(2) . 8_666
Co3 Sn6 Zn1 117.98(3) 8_656 8_666
Co3 Sn6 Zn1 52.47(3) 2_565 8_666
Co2 Sn6 Zn1 55.05(3) 7_566 8_666
Co2 Sn6 Zn1 113.23(4) 1_556 8_666
Zn2 Sn6 Zn1 88.31(3) 1_556 8_666
Zn1 Sn6 Zn1 166.83(5) 2 8_666
Sn5A Zn2 Co2 52.5(5) . .
Sn5A Zn2 Co2 52.5(5) . 7_565
Co2 Zn2 Co2 62.57(5) . 7_565
Sn5A Zn2 Co1 127.0(5) . 4
Co2 Zn2 Co1 179.41(8) . 4
Co2 Zn2 Co1 117.40(3) 7_565 4
Sn5A Zn2 Co1 127.0(5) . 6_656
Co2 Zn2 Co1 117.40(3) . 6_656
Co2 Zn2 Co1 179.41(8) 7_565 6_656
Co1 Zn2 Co1 62.63(4) 4 6_656
Sn5A Zn2 Sn3 84.1(7) . 6_656
Co2 Zn2 Sn3 122.28(8) . 6_656
Co2 Zn2 Sn3 122.28(8) 7_565 6_656
Co1 Zn2 Sn3 57.19(7) 4 6_656
Co1 Zn2 Sn3 57.19(7) 6_656 6_656
Sn5A Zn2 Sn4 174.4(7) . 6_656
Co2 Zn2 Sn4 123.16(6) . 6_656
Co2 Zn2 Sn4 123.16(6) 7_565 6_656
Co1 Zn2 Sn4 57.40(3) 4 6_656
Co1 Zn2 Sn4 57.40(3) 6_656 6_656
Sn3 Zn2 Sn4 101.53(9) 6_656 6_656
Sn5A Zn2 Sn2 90.42(3) . .
Co2 Zn2 Sn2 59.15(2) . .
Co2 Zn2 Sn2 121.72(4) 7_565 .
Co1 Zn2 Sn2 120.88(4) 4 .
Co1 Zn2 Sn2 58.25(2) 6_656 .
Sn3 Zn2 Sn2 89.85(3) 6_656 .
Sn4 Zn2 Sn2 89.60(3) 6_656 .
Sn5A Zn2 Sn2 90.42(3) . 7_565
Co2 Zn2 Sn2 121.72(4) . 7_565
Co2 Zn2 Sn2 59.15(2) 7_565 7_565
Co1 Zn2 Sn2 58.25(2) 4 7_565
Co1 Zn2 Sn2 120.88(4) 6_656 7_565
Sn3 Zn2 Sn2 89.85(3) 6_656 7_565
Sn4 Zn2 Sn2 89.60(3) 6_656 7_565
Sn2 Zn2 Sn2 179.08(5) . 7_565
Sn5A Zn2 Sn6 98.8(7) . 1_554
Co2 Zn2 Sn6 59.98(3) . 1_554
Co2 Zn2 Sn6 59.98(3) 7_565 1_554
Co1 Zn2 Sn6 120.56(5) 4 1_554
Co1 Zn2 Sn6 120.56(5) 6_656 1_554
Sn3 Zn2 Sn6 177.16(10) 6_656 1_554
Sn4 Zn2 Sn6 75.62(4) 6_656 1_554
Sn2 Zn2 Sn6 90.13(3) . 1_554
Sn2 Zn2 Sn6 90.13(3) 7_565 1_554
Sn5A Zn2 Sn5 8.4(7) . .
Co2 Zn2 Sn5 59.08(3) . .
Co2 Zn2 Sn5 59.08(3) 7_565 .
Co1 Zn2 Sn5 120.36(5) 4 .
Co1 Zn2 Sn5 120.36(5) 6_656 .
Sn3 Zn2 Sn5 75.64(9) 6_656 .
Sn4 Zn2 Sn5 177.17(6) 6_656 .
Sn2 Zn2 Sn5 90.38(3) . .
Sn2 Zn2 Sn5 90.38(3) 7_565 .
Sn6 Zn2 Sn5 107.20(4) 1_554 .
Sn5A Zn2 Sn3A 82.6(8) . 6_656
Co2 Zn2 Sn3A 121.1(3) . 6_656
Co2 Zn2 Sn3A 121.1(3) 7_565 6_656
Co1 Zn2 Sn3A 58.4(3) 4 6_656
Co1 Zn2 Sn3A 58.4(3) 6_656 6_656
Sn3 Zn2 Sn3A 1.5(4) 6_656 6_656
Sn4 Zn2 Sn3A 103.0(4) 6_656 6_656
Sn2 Zn2 Sn3A 89.86(3) . 6_656
Sn2 Zn2 Sn3A 89.86(3) 7_565 6_656
Sn6 Zn2 Sn3A 178.6(4) 1_554 6_656
Sn5 Zn2 Sn3A 74.2(4) . 6_656
Sn3A Co4 Sn6 178.2(8) 6_656 .
Sn3A Co4 Sn1 90.32(3) 6_656 8_656
Sn6 Co4 Sn1 89.68(3) . 8_656
Sn3A Co4 Sn1 90.32(3) 6_656 2_565
Sn6 Co4 Sn1 89.68(3) . 2_565
Sn1 Co4 Sn1 179.36(7) 8_656 2_565
Sn3A Co4 Sn5 88.5(8) 6_656 .
Sn6 Co4 Sn5 89.74(4) . .
Sn1 Co4 Sn5 89.98(3) 8_656 .
Sn1 Co4 Sn5 89.98(3) 2_565 .
Sn3A Co4 Sn3 4.9(7) 6_656 6_656
Sn6 Co4 Sn3 173.3(2) . 6_656
Sn1 Co4 Sn3 90.31(3) 8_656 6_656
Sn1 Co4 Sn3 90.31(3) 2_565 6_656
Sn5 Co4 Sn3 83.6(2) . 6_656
Sn3A Co4 Sn4 97.2(8) 6_656 6_657
Sn6 Co4 Sn4 84.55(5) . 6_657
Sn1 Co4 Sn4 89.99(3) 8_656 6_657
Sn1 Co4 Sn4 89.99(3) 2_565 6_657
Sn5 Co4 Sn4 174.29(6) . 6_657
Sn3 Co4 Sn4 102.1(2) 6_656 6_657
Sn3A Co4 Co3 53.8(6) 6_656 5_666
Sn6 Co4 Co3 127.50(6) . 5_666
Sn1 Co4 Co3 121.84(4) 8_656 5_666
Sn1 Co4 Co3 58.64(3) 2_565 5_666
Sn5 Co4 Co3 126.75(6) . 5_666
Sn3 Co4 Co3 57.61(15) 6_656 5_666
Sn4 Co4 Co3 57.65(4) 6_657 5_666
Sn3A Co4 Co3 53.8(6) 6_656 3_646
Sn6 Co4 Co3 127.50(6) . 3_646
Sn1 Co4 Co3 58.64(3) 8_656 3_646
Sn1 Co4 Co3 121.84(4) 2_565 3_646
Sn5 Co4 Co3 126.75(6) . 3_646
Sn3 Co4 Co3 57.61(15) 6_656 3_646
Sn4 Co4 Co3 57.65(4) 6_657 3_646
Co3 Co4 Co3 63.20(5) 5_666 3_646
Sn3A Co4 Sn5A 81.8(10) 6_656 .
Sn6 Co4 Sn5A 96.5(5) . .
Sn1 Co4 Sn5A 90.02(3) 8_656 .
Sn1 Co4 Sn5A 90.02(3) 2_565 .
Sn5 Co4 Sn5A 6.7(5) . .
Sn3 Co4 Sn5A 76.9(6) 6_656 .
Sn4 Co4 Sn5A 179.0(5) 6_657 .
Co3 Co4 Sn5A 121.6(4) 5_666 .
Co3 Co4 Sn5A 121.6(4) 3_646 .

loop_
_geom_bond_atom_site_label_1
_geom_bond_atom_site_label_2
_geom_bond_distance
_geom_bond_site_symmetry_2
Co1 Zn1 2.5517(11) .
Co1 Sn3 2.572(7) .
Co1 Sn4 2.6155(12) .
Co1 Sn5A 2.631(18) .
Co1 Sn2 2.6516(9) 6_556
Co1 Sn2 2.6615(12) 2
Co1 Zn2 2.6724(12) 6_556
Co1 Sn5 2.6785(10) .
Co1 Co2 2.7370(13) .
Co1 Sn3A 2.74(3) .
Co1 Sn1 2.7508(12) 7_565
Co1 Co1 2.7781(19) 7_565
Sn1 Co4 2.5766(5) 2_564
Sn1 Co2 2.5942(10) 7_565
Sn1 Co3 2.5967(10) 6_556
Sn1 Co3 2.7357(13) 2_564
Sn1 Co1 2.7508(12) 7_565
Sn1 Zn1 2.8898(12) 7_565
Sn1 Zn1 2.9249(12) 8_665
Sn1 Sn2 3.1465(8) 4_455
Sn1 Sn1 3.1517(10) 5_565
Sn1 Sn3A 3.300(3) .
Co2 Sn5A 2.25(3) .
Co2 Zn2 2.5593(12) .
Co2 Sn1 2.5942(10) 7_565
Co2 Zn1 2.5995(15) .
Co2 Zn1 2.6293(15) 2_554
Co2 Sn2 2.6381(9) .
Co2 Co3 2.6543(14) 8_655
Co2 Co2 2.6579(18) 7_565
Co2 Sn3A 2.692(17) .
Co2 Sn5 2.7122(13) .
Co2 Sn6 2.7296(10) 1_554
Zn1 Co3 2.4793(11) 7_565
Zn1 Co2 2.6293(15) 2
Zn1 Sn2 2.8198(12) 2
Zn1 Sn2 2.8676(12) .
Zn1 Sn1 2.8898(12) 7_565
Zn1 Sn5A 2.908(4) .
Zn1 Sn5 2.9084(8) .
Zn1 Sn1 2.9249(12) 8_656
Zn1 Sn6 2.9448(8) 2_554
Sn2 Co1 2.6516(9) 6_656
Sn2 Co3 2.6562(14) 7_565
Sn2 Co1 2.6615(12) 2_554
Sn2 Zn2 2.7724(5) .
Sn2 Zn1 2.8198(12) 2_554
Sn2 Sn4 3.1133(5) 2_554
Sn2 Sn1 3.1465(8) 4
Sn2 Sn2 3.1712(10) 5_655
Co3 Sn3A 2.36(3) 2_565
Co3 Zn1 2.4793(11) 7_565
Co3 Sn3 2.559(9) 2_565
Co3 Sn4 2.5668(13) 2_564
Co3 Sn1 2.5967(10) 6_656
Co3 Sn6 2.6258(11) 2_564
Co3 Co2 2.6543(14) 8_666
Co3 Sn2 2.6562(14) 7_565
Co3 Co4 2.7198(13) 5_666
Co3 Sn1 2.7357(13) 2_565
Co3 Co3 2.850(2) 7_575
Sn3 Co3 2.559(9) 8_655
Sn3 Co3 2.559(9) 2_564
Sn3 Co1 2.572(7) 7_565
Sn3 Co4 2.585(6) 6_556
Sn3 Zn2 2.701(10) 6_556
Sn3 Co2 2.755(3) 7_565
Sn3A Co3 2.36(3) 8_655
Sn3A Co3 2.36(3) 2_564
Sn3A Co4 2.47(2) 6_556
Sn3A Co2 2.692(17) 7_565
Sn3A Co1 2.74(3) 7_565
Sn3A Zn2 2.94(4) 6_556
Sn3A Sn1 3.300(3) 7_565
Sn4 Co3 2.5668(13) 2_565
Sn4 Co3 2.5668(13) 8_656
Sn4 Co4 2.5997(16) 6_557
Sn4 Co1 2.6155(13) 7_565
Sn4 Zn2 2.7714(16) 6_556
Sn4 Sn2 3.1133(5) 8_666
Sn4 Sn2 3.1133(5) 2
Sn5 Sn5A 0.55(4) .
Sn5 Co4 2.5800(16) .
Sn5 Co1 2.6785(10) 7_565
Sn5 Co2 2.7122(13) 7_565
Sn5 Zn2 2.9076(17) .
Sn5 Zn1 2.9084(8) 7_565
Sn5A Co2 2.25(3) 7_565
Sn5A Zn2 2.53(3) .
Sn5A Co1 2.631(18) 7_565
Sn5A Zn1 2.908(4) 7_565
Sn5A Co4 3.02(3) .
Sn6 Co4 2.5468(15) .
Sn6 Co3 2.6258(11) 8_656
Sn6 Co3 2.6258(11) 2_565
Sn6 Co2 2.7296(10) 7_566
Sn6 Co2 2.7296(10) 1_556
Sn6 Zn2 2.8744(16) 1_556
Sn6 Zn1 2.9448(8) 2
Sn6 Zn1 2.9448(8) 8_666
Zn2 Co2 2.5593(12) 7_565
Zn2 Co1 2.6724(12) 4
Zn2 Co1 2.6724(12) 6_656
Zn2 Sn3 2.701(10) 6_656
Zn2 Sn4 2.7714(16) 6_656
Zn2 Sn2 2.7724(5) 7_565
Zn2 Sn6 2.8744(16) 1_554
Zn2 Sn3A 2.94(4) 6_656
Co4 Sn3A 2.47(2) 6_656
Co4 Sn1 2.5766(5) 8_656
Co4 Sn1 2.5766(5) 2_565
Co4 Sn3 2.585(6) 6_656
Co4 Sn4 2.5997(16) 6_657
Co4 Co3 2.7198(13) 5_666
Co4 Co3 2.7198(13) 3_646
